data_7060059
loop_
_publ_author_name
'Zhang, Xue-Mei'
'Duan, Yao-Yao'
'Gao, Hong-Ling'
'Cui, Jian-Zhong'

_publ_section_title
;
 Solvent-induced single-molecule magnet behavior and near-infrared
 luminescence properties of rare earth complexes
;
_journal_issue 44
_journal_name_full 'New Journal of Chemistry'
_journal_page_first 19135
_journal_page_last 19143
_journal_paper_doi 10.1039/D0NJ03837G
_journal_volume 44
_journal_year 2020
_chemical_formula_moiety 'C19 H20 N3 O6 Y, C3 H8 O'
_chemical_formula_sum 'C22 H28 N3 O7 Y'
_chemical_formula_weight 535.38
_space_group_crystal_system monoclinic
_space_group_IT_number 14
_space_group_name_Hall '-P 2yn'
_space_group_name_H-M_alt 'P 1 21/n 1'
_atom_sites_solution_hydrogens mixed
_atom_sites_solution_primary direct
_audit_creation_date 2020-09-21
_audit_creation_method
;
Olex2 1.3
(compiled 2020.07.31 svn.rc2a77460 for OlexSys, GUI svn.r6145)
;
_audit_update_record
;
2020-10-06 deposited with the CCDC.	2020-10-09 downloaded from the CCDC.
;
_cell_angle_alpha 90
_cell_angle_beta 109.86(3)
_cell_angle_gamma 90
_cell_formula_units_Z 4
_cell_length_a 11.327(2)
_cell_length_b 14.721(3)
_cell_length_c 15.534(3)
_cell_measurement_reflns_used 5743
_cell_measurement_temperature 113(2)
_cell_measurement_theta_max 27.8704
_cell_measurement_theta_min 1.3937
_cell_volume 2436.2(9)
_computing_cell_refinement crystalclear
_computing_data_collection crystalclear
_computing_data_reduction crystalclear
_computing_molecular_graphics 'Olex2 1.3 (Dolomanov et al., 2009)'
_computing_publication_material 'Olex2 1.3 (Dolomanov et al., 2009)'
_computing_structure_refinement 'SHELXL 2018/3 (Sheldrick, 2015)'
_computing_structure_solution 'SHELXS  (Sheldrick, 2008)'
_diffrn_ambient_temperature 113.15
_diffrn_measured_fraction_theta_full 0.999
_diffrn_measured_fraction_theta_max 0.995
_diffrn_measurement_device_type 'Rigaku Saturn 70 CCD'
_diffrn_measurement_method '\w scans'
_diffrn_radiation_monochromator confocal
_diffrn_radiation_type MoK\a
_diffrn_radiation_wavelength 0.71073
_diffrn_reflns_av_R_equivalents 0.0764
_diffrn_reflns_av_unetI/netI 0.0633
_diffrn_reflns_Laue_measured_fraction_full 0.999
_diffrn_reflns_Laue_measured_fraction_max 0.995
_diffrn_reflns_limit_h_max 14
_diffrn_reflns_limit_h_min -14
_diffrn_reflns_limit_k_max 19
_diffrn_reflns_limit_k_min -19
_diffrn_reflns_limit_l_max 20
_diffrn_reflns_limit_l_min -19
_diffrn_reflns_number 28884
_diffrn_reflns_point_group_measured_fraction_full 0.999
_diffrn_reflns_point_group_measured_fraction_max 0.995
_diffrn_reflns_theta_full 25.242
_diffrn_reflns_theta_max 27.885
_diffrn_reflns_theta_min 2.360
_exptl_absorpt_coefficient_mu 2.439
_exptl_absorpt_correction_T_max 1
_exptl_absorpt_correction_T_min 0.7828
_exptl_absorpt_correction_type multi-scan
_exptl_absorpt_process_details crystalclear
_exptl_crystal_colour yellow
_exptl_crystal_colour_primary yellow
_exptl_crystal_density_diffrn 1.460
_exptl_crystal_description block
_exptl_crystal_F_000 1104
_exptl_crystal_size_max 0.2
_exptl_crystal_size_mid 0.18
_exptl_crystal_size_min 0.12
_refine_diff_density_max 1.092
_refine_diff_density_min -0.819
_refine_diff_density_rms 0.105
_refine_ls_extinction_method none
_refine_ls_goodness_of_fit_ref 1.021
_refine_ls_hydrogen_treatment constr
_refine_ls_matrix_type full
_refine_ls_number_parameters 303
_refine_ls_number_reflns 5788
_refine_ls_number_restraints 0
_refine_ls_restrained_S_all 1.021
_refine_ls_R_factor_all 0.0662
_refine_ls_R_factor_gt 0.0489
_refine_ls_shift/su_max 0.000
_refine_ls_shift/su_mean 0.000
_refine_ls_structure_factor_coef Fsqd
_refine_ls_weighting_details 'w=1/[\s^2^(Fo^2^)+(0.0547P)^2^] where P=(Fo^2^+2Fc^2^)/3'
_refine_ls_weighting_scheme calc
_refine_ls_wR_factor_gt 0.0980
_refine_ls_wR_factor_ref 0.1062
_reflns_Friedel_coverage 0.000
_reflns_number_gt 4604
_reflns_number_total 5788
_reflns_threshold_expression 'I > 2\s(I)'
_cod_data_source_file d0nj03837g2.cif
_cod_data_source_block shelxl_CCDC6
_cod_depositor_comments 'Adding full bibliography for 7060053--7060059.cif.'
_cod_original_cell_volume 2436.3(9)
_cod_database_code 7060059
_shelx_shelxl_version_number 2018/3
_shelx_space_group_comment
;
The symmetry employed for this shelxl refinement is uniquely defined
by the following loop, which should always be used as a source of
symmetry information in preference to the above space-group names.
They are only intended as comments.
;
_shelx_estimated_absorpt_t_max 0.758
_shelx_estimated_absorpt_t_min 0.641
_olex2_refinement_description
;
1. Fixed Uiso
 At 1.2 times of:
  All C(H) groups
 At 1.5 times of:
  All C(H,H,H) groups, All O(H) groups, All O(H,H) groups
2.a Riding coordinates:
 O6(H6A,H6B), O7(H7A)
2.b Ternary CH refined with riding coordinates:
 C21(H21)
2.c Aromatic/amide H refined with riding coordinates:
 C1(H1), C2(H2), C3(H3), C4(H4), C7(H7), C9(H9), C10(H10), C11(H11), C17(H17)
2.d Idealised Me refined as rotating group:
 C14(H14A,H14B,H14C), C15(H15A,H15B,H15C), C19(H19A,H19B,H19C), C20(H20A,H20B,
 H20C), C22(H22A,H22B,H22C)
;
_olex2_submission_special_instructions 'No special instructions were received'

loop_
_space_group_symop_operation_xyz
'x, y, z'
'-x+1/2, y+1/2, -z+1/2'
'-x, -y, -z'
'x-1/2, -y-1/2, z-1/2'

loop_
_atom_site_label
_atom_site_type_symbol
_atom_site_fract_x
_atom_site_fract_y
_atom_site_fract_z
_atom_site_U_iso_or_equiv
_atom_site_adp_type
_atom_site_occupancy
_atom_site_site_symmetry_order
_atom_site_calc_flag
_atom_site_refinement_flags_posn
_atom_site_refinement_flags_adp
_atom_site_refinement_flags_occupancy
_atom_site_disorder_assembly
_atom_site_disorder_group
Y1 Y 0.65573(2) 0.43782(2) 0.07306(2) 0.01461(9) Uani 1 1 d . . . . .
O1 O 0.56588(17) 0.57022(11) -0.00614(12) 0.0160(4) Uani 1 1 d . . . . .
O2 O 0.81688(17) 0.45519(12) 0.20607(12) 0.0178(4) Uani 1 1 d . . . . .
O3 O 0.95919(19) 0.38032(14) 0.35887(13) 0.0284(5) Uani 1 1 d . . . . .
O4 O 0.62861(18) 0.40043(13) -0.08048(13) 0.0214(4) Uani 1 1 d . . . . .
O5 O 0.79516(18) 0.32356(12) 0.07340(13) 0.0203(4) Uani 1 1 d . . . . .
O6 O 0.57169(19) 0.50133(14) 0.17771(13) 0.0278(5) Uani 1 1 d . . . . .
H6A H 0.510503 0.538415 0.161306 0.042 Uiso 1 1 d R U . . .
H6B H 0.614763 0.509625 0.233406 0.042 Uiso 1 1 d R U . . .
N1 N 0.4420(2) 0.69888(14) -0.11983(15) 0.0173(5) Uani 1 1 d . . . . .
N2 N 0.7566(2) 0.61800(15) -0.01604(15) 0.0183(5) Uani 1 1 d . . . . .
N3 N 0.8024(2) 0.54617(14) 0.04741(15) 0.0171(5) Uani 1 1 d . . . . .
C1 C 0.3763(3) 0.76769(18) -0.17169(19) 0.0216(6) Uani 1 1 d . . . . .
H1 H 0.287844 0.769066 -0.186193 0.026 Uiso 1 1 calc R U . . .
C2 C 0.4330(3) 0.83639(19) -0.2046(2) 0.0248(7) Uani 1 1 d . . . . .
H2 H 0.384315 0.884335 -0.240355 0.030 Uiso 1 1 calc R U . . .
C3 C 0.5612(3) 0.8340(2) -0.1846(2) 0.0290(7) Uani 1 1 d . . . . .
H3 H 0.601734 0.880104 -0.207127 0.035 Uiso 1 1 calc R U . . .
C4 C 0.6308(3) 0.76410(19) -0.1314(2) 0.0239(7) Uani 1 1 d . . . . .
H4 H 0.719252 0.761308 -0.116886 0.029 Uiso 1 1 calc R U . . .
C5 C 0.5677(3) 0.69826(17) -0.09995(18) 0.0168(6) Uani 1 1 d . . . . .
C6 C 0.6354(3) 0.62300(17) -0.03708(18) 0.0161(6) Uani 1 1 d . . . . .
C7 C 0.9235(3) 0.54089(18) 0.07936(19) 0.0183(6) Uani 1 1 d . . . . .
H7 H 0.969816 0.577078 0.051434 0.022 Uiso 1 1 calc R U . . .
C8 C 0.9931(3) 0.48279(18) 0.15560(18) 0.0177(6) Uani 1 1 d . . . . .
C9 C 1.1223(3) 0.46992(18) 0.1726(2) 0.0211(6) Uani 1 1 d . . . . .
H9 H 1.158519 0.493044 0.130134 0.025 Uiso 1 1 calc R U . . .
C10 C 1.1969(3) 0.42505(19) 0.2485(2) 0.0252(7) Uani 1 1 d . . . . .
H10 H 1.283010 0.414724 0.257342 0.030 Uiso 1 1 calc R U . . .
C11 C 1.1450(3) 0.3943(2) 0.3136(2) 0.0242(7) Uani 1 1 d . . . . .
H11 H 1.197055 0.365284 0.367784 0.029 Uiso 1 1 calc R U . . .
C12 C 1.0187(3) 0.40603(19) 0.29915(19) 0.0209(6) Uani 1 1 d . . . . .
C13 C 0.9363(3) 0.44730(17) 0.21725(18) 0.0159(6) Uani 1 1 d . . . . .
C14 C 1.0359(3) 0.3471(2) 0.4460(2) 0.0375(8) Uani 1 1 d . . . . .
H14A H 1.076564 0.290492 0.438103 0.056 Uiso 1 1 calc R U . . .
H14B H 0.983688 0.335505 0.483918 0.056 Uiso 1 1 calc R U . . .
H14C H 1.100046 0.392354 0.476099 0.056 Uiso 1 1 calc R U . . .
C15 C 0.6395(3) 0.3545(2) -0.22360(19) 0.0302(7) Uani 1 1 d . . . . .
H15A H 0.557884 0.323776 -0.243029 0.045 Uiso 1 1 calc R U . . .
H15B H 0.697027 0.321441 -0.247315 0.045 Uiso 1 1 calc R U . . .
H15C H 0.628908 0.416707 -0.247451 0.045 Uiso 1 1 calc R U . . .
C16 C 0.6927(3) 0.35686(18) -0.12065(19) 0.0196(6) Uani 1 1 d . . . . .
C17 C 0.8039(3) 0.31146(18) -0.07518(19) 0.0216(6) Uani 1 1 d . . . . .
H17 H 0.851716 0.289153 -0.110407 0.026 Uiso 1 1 calc R U . . .
C18 C 0.8497(3) 0.29656(18) 0.0194(2) 0.0192(6) Uani 1 1 d . . . . .
C19 C 0.9700(3) 0.2444(2) 0.0612(2) 0.0319(8) Uani 1 1 d . . . . .
H19A H 1.031906 0.283070 0.105398 0.048 Uiso 1 1 calc R U . . .
H19B H 1.002531 0.225798 0.012908 0.048 Uiso 1 1 calc R U . . .
H19C H 0.953877 0.190416 0.092374 0.048 Uiso 1 1 calc R U . . .
O7 O 0.7681(2) 0.99850(14) 0.14702(14) 0.0301(5) Uani 1 1 d . . . . .
H7A H 0.709555 0.968930 0.156933 0.045 Uiso 1 1 d R U . . .
C20 C 0.8240(4) 0.8443(2) 0.1192(3) 0.0432(9) Uani 1 1 d . . . . .
H20A H 0.906718 0.849500 0.166857 0.065 Uiso 1 1 calc R U . . .
H20B H 0.829402 0.803304 0.070994 0.065 Uiso 1 1 calc R U . . .
H20C H 0.763681 0.820068 0.145980 0.065 Uiso 1 1 calc R U . . .
C21 C 0.7812(3) 0.9369(2) 0.0788(2) 0.0286(7) Uani 1 1 d . . . . .
H21 H 0.697976 0.930490 0.029091 0.034 Uiso 1 1 calc R U . . .
C22 C 0.8724(4) 0.9806(3) 0.0395(3) 0.0457(10) Uani 1 1 d . . . . .
H22A H 0.840128 1.040042 0.013770 0.069 Uiso 1 1 calc R U . . .
H22B H 0.882305 0.941715 -0.008856 0.069 Uiso 1 1 calc R U . . .
H22C H 0.953926 0.988284 0.087958 0.069 Uiso 1 1 calc R U . . .

loop_
_atom_site_aniso_label
_atom_site_aniso_U_11
_atom_site_aniso_U_22
_atom_site_aniso_U_33
_atom_site_aniso_U_23
_atom_site_aniso_U_13
_atom_site_aniso_U_12
Y1 0.01601(14) 0.01363(14) 0.01387(14) 0.00120(10) 0.00465(10) -0.00039(10)
O1 0.0155(10) 0.0142(9) 0.0177(10) 0.0034(8) 0.0050(8) -0.0016(7)
O2 0.0153(10) 0.0218(10) 0.0151(10) -0.0001(8) 0.0037(8) 0.0004(8)
O3 0.0244(12) 0.0403(13) 0.0212(11) 0.0149(10) 0.0088(9) 0.0080(10)
O4 0.0230(11) 0.0216(10) 0.0194(10) -0.0014(8) 0.0071(9) 0.0032(9)
O5 0.0235(11) 0.0164(10) 0.0203(10) 0.0005(8) 0.0064(9) 0.0033(8)
O6 0.0276(12) 0.0371(12) 0.0161(10) -0.0028(9) 0.0043(9) 0.0120(10)
N1 0.0203(12) 0.0164(11) 0.0156(11) 0.0026(9) 0.0068(10) -0.0010(9)
N2 0.0190(12) 0.0165(11) 0.0193(12) 0.0052(10) 0.0065(10) 0.0018(10)
N3 0.0174(12) 0.0180(12) 0.0150(11) 0.0025(9) 0.0045(9) 0.0012(9)
C1 0.0208(15) 0.0203(14) 0.0230(15) 0.0035(12) 0.0063(12) 0.0039(12)
C2 0.0303(17) 0.0192(15) 0.0252(16) 0.0093(12) 0.0100(13) 0.0048(13)
C3 0.0289(18) 0.0244(16) 0.0345(18) 0.0129(14) 0.0119(14) -0.0025(13)
C4 0.0217(15) 0.0227(15) 0.0293(16) 0.0086(13) 0.0111(13) 0.0002(12)
C5 0.0202(14) 0.0147(13) 0.0165(14) 0.0014(11) 0.0078(11) 0.0006(11)
C6 0.0220(15) 0.0137(13) 0.0136(13) -0.0010(11) 0.0072(11) -0.0005(11)
C7 0.0209(15) 0.0180(14) 0.0171(14) 0.0012(11) 0.0080(12) -0.0007(11)
C8 0.0187(14) 0.0160(14) 0.0175(14) -0.0003(11) 0.0052(11) -0.0021(11)
C9 0.0234(15) 0.0197(14) 0.0222(15) -0.0016(12) 0.0105(12) 0.0008(12)
C10 0.0159(14) 0.0293(17) 0.0290(16) 0.0033(13) 0.0057(12) 0.0057(12)
C11 0.0250(16) 0.0275(16) 0.0192(15) 0.0046(13) 0.0063(12) 0.0071(13)
C12 0.0233(15) 0.0196(14) 0.0194(15) 0.0026(12) 0.0066(12) 0.0008(12)
C13 0.0168(13) 0.0127(13) 0.0166(13) -0.0033(10) 0.0035(11) -0.0009(11)
C14 0.0331(19) 0.054(2) 0.0251(17) 0.0184(16) 0.0092(15) 0.0137(17)
C15 0.0326(19) 0.0373(18) 0.0188(15) -0.0039(14) 0.0064(14) 0.0056(14)
C16 0.0215(15) 0.0193(14) 0.0189(14) -0.0017(12) 0.0080(12) -0.0042(11)
C17 0.0225(15) 0.0217(15) 0.0236(15) -0.0029(12) 0.0116(12) 0.0009(12)
C18 0.0192(14) 0.0141(13) 0.0251(15) -0.0021(12) 0.0084(12) -0.0020(11)
C19 0.0299(18) 0.0345(18) 0.0288(17) 0.0012(14) 0.0067(14) 0.0134(15)
O7 0.0302(12) 0.0360(13) 0.0259(12) -0.0002(10) 0.0119(10) -0.0057(10)
C20 0.046(2) 0.040(2) 0.046(2) 0.0023(17) 0.0189(19) 0.0031(17)
C21 0.0303(18) 0.0376(18) 0.0195(15) -0.0028(14) 0.0105(13) -0.0059(14)
C22 0.052(2) 0.055(2) 0.040(2) 0.0000(19) 0.0295(19) -0.0098(19)

loop_
_atom_type_symbol
_atom_type_description
_atom_type_scat_dispersion_real
_atom_type_scat_dispersion_imag
_atom_type_scat_source
C C 0.0033 0.0016 'International Tables Vol C Tables 4.2.6.8 and 6.1.1.4'
H H 0.0000 0.0000 'International Tables Vol C Tables 4.2.6.8 and 6.1.1.4'
Y Y -2.7962 3.5667 'International Tables Vol C Tables 4.2.6.8 and 6.1.1.4'
N N 0.0061 0.0033 'International Tables Vol C Tables 4.2.6.8 and 6.1.1.4'
O O 0.0106 0.0060 'International Tables Vol C Tables 4.2.6.8 and 6.1.1.4'

loop_
_geom_angle_atom_site_label_1
_geom_angle_atom_site_label_2
_geom_angle_atom_site_label_3
_geom_angle
_geom_angle_site_symmetry_1
_geom_angle_site_symmetry_3
_geom_angle_publ_flag
O1 Y1 Y1 33.59(4) . 3_665 ?
O1 Y1 Y1 33.16(4) 3_665 3_665 ?
O1 Y1 O1 66.75(7) . 3_665 ?
O1 Y1 O4 77.27(7) . . ?
O1 Y1 N1 131.31(7) . 3_665 ?
O1 Y1 N1 65.36(7) 3_665 3_665 ?
O1 Y1 N3 129.90(7) 3_665 . ?
O1 Y1 N3 64.39(7) . . ?
O2 Y1 Y1 139.62(5) . 3_665 ?
O2 Y1 O1 144.36(7) . 3_665 ?
O2 Y1 O1 117.24(6) . . ?
O2 Y1 O4 137.46(7) . . ?
O2 Y1 O5 74.96(7) . . ?
O2 Y1 O6 73.28(7) . . ?
O2 Y1 N1 97.14(7) . 3_665 ?
O2 Y1 N3 71.99(7) . . ?
O4 Y1 Y1 75.10(5) . 3_665 ?
O4 Y1 O1 77.92(7) . 3_665 ?
O4 Y1 N1 100.70(7) . 3_665 ?
O4 Y1 N3 81.33(7) . . ?
O5 Y1 Y1 145.00(5) . 3_665 ?
O5 Y1 O1 125.93(6) . 3_665 ?
O5 Y1 O1 141.48(7) . . ?
O5 Y1 O4 71.74(7) . . ?
O5 Y1 O6 136.87(7) . . ?
O5 Y1 N1 77.55(7) . 3_665 ?
O5 Y1 N3 88.47(7) . . ?
O6 Y1 Y1 73.65(5) . 3_665 ?
O6 Y1 O1 72.81(7) . 3_665 ?
O6 Y1 O1 79.97(7) . . ?
O6 Y1 O4 148.21(7) . . ?
O6 Y1 N1 78.26(7) . 3_665 ?
O6 Y1 N3 108.28(8) . . ?
N1 Y1 Y1 98.17(5) 3_665 3_665 ?
N3 Y1 Y1 97.41(5) . 3_665 ?
N3 Y1 N1 164.29(7) . 3_665 ?
Y1 O1 Y1 113.25(7) . 3_665 ?
C6 O1 Y1 118.58(16) . . ?
C6 O1 Y1 123.24(16) . 3_665 ?
C13 O2 Y1 126.07(17) . . ?
C12 O3 C14 117.2(2) . . ?
C16 O4 Y1 135.10(18) . . ?
C18 O5 Y1 135.82(17) . . ?
Y1 O6 H6A 122.1 . . ?
Y1 O6 H6B 122.6 . . ?
H6A O6 H6B 110.0 . . ?
C1 N1 Y1 124.37(19) . 3_665 ?
C1 N1 C5 117.8(2) . . ?
C5 N1 Y1 117.45(16) . 3_665 ?
C6 N2 N3 108.8(2) . . ?
N2 N3 Y1 119.60(16) . . ?
C7 N3 Y1 126.33(18) . . ?
C7 N3 N2 113.7(2) . . ?
N1 C1 H1 118.7 . . ?
N1 C1 C2 122.5(3) . . ?
C2 C1 H1 118.7 . . ?
C1 C2 H2 120.6 . . ?
C3 C2 C1 118.9(3) . . ?
C3 C2 H2 120.6 . . ?
C2 C3 H3 120.1 . . ?
C2 C3 C4 119.7(3) . . ?
C4 C3 H3 120.1 . . ?
C3 C4 H4 120.9 . . ?
C3 C4 C5 118.1(3) . . ?
C5 C4 H4 120.9 . . ?
N1 C5 C4 123.0(2) . . ?
N1 C5 C6 114.8(2) . . ?
C4 C5 C6 122.2(3) . . ?
O1 C6 C5 116.0(2) . . ?
N2 C6 O1 126.1(2) . . ?
N2 C6 C5 117.8(2) . . ?
N3 C7 H7 118.0 . . ?
N3 C7 C8 124.0(3) . . ?
C8 C7 H7 118.0 . . ?
C9 C8 C7 118.2(3) . . ?
C9 C8 C13 120.2(2) . . ?
C13 C8 C7 121.3(3) . . ?
C8 C9 H9 119.2 . . ?
C10 C9 C8 121.7(3) . . ?
C10 C9 H9 119.2 . . ?
C9 C10 H10 120.3 . . ?
C9 C10 C11 119.3(3) . . ?
C11 C10 H10 120.3 . . ?
C10 C11 H11 119.8 . . ?
C12 C11 C10 120.4(3) . . ?
C12 C11 H11 119.8 . . ?
O3 C12 C11 125.1(3) . . ?
O3 C12 C13 113.3(2) . . ?
C11 C12 C13 121.6(3) . . ?
O2 C13 C8 124.2(2) . . ?
O2 C13 C12 119.2(3) . . ?
C8 C13 C12 116.5(2) . . ?
O3 C14 H14A 109.5 . . ?
O3 C14 H14B 109.5 . . ?
O3 C14 H14C 109.5 . . ?
H14A C14 H14B 109.5 . . ?
H14A C14 H14C 109.5 . . ?
H14B C14 H14C 109.5 . . ?
H15A C15 H15B 109.5 . . ?
H15A C15 H15C 109.5 . . ?
H15B C15 H15C 109.5 . . ?
C16 C15 H15A 109.5 . . ?
C16 C15 H15B 109.5 . . ?
C16 C15 H15C 109.5 . . ?
O4 C16 C15 116.2(3) . . ?
O4 C16 C17 124.1(3) . . ?
C17 C16 C15 119.7(3) . . ?
C16 C17 H17 118.0 . . ?
C16 C17 C18 124.0(3) . . ?
C18 C17 H17 118.0 . . ?
O5 C18 C17 123.9(3) . . ?
O5 C18 C19 116.7(3) . . ?
C17 C18 C19 119.4(3) . . ?
C18 C19 H19A 109.5 . . ?
C18 C19 H19B 109.5 . . ?
C18 C19 H19C 109.5 . . ?
H19A C19 H19B 109.5 . . ?
H19A C19 H19C 109.5 . . ?
H19B C19 H19C 109.5 . . ?
C21 O7 H7A 95.3 . . ?
H20A C20 H20B 109.5 . . ?
H20A C20 H20C 109.5 . . ?
H20B C20 H20C 109.5 . . ?
C21 C20 H20A 109.5 . . ?
C21 C20 H20B 109.5 . . ?
C21 C20 H20C 109.5 . . ?
O7 C21 C20 111.2(3) . . ?
O7 C21 H21 108.8 . . ?
O7 C21 C22 106.6(3) . . ?
C20 C21 H21 108.8 . . ?
C20 C21 C22 112.6(3) . . ?
C22 C21 H21 108.8 . . ?
C21 C22 H22A 109.5 . . ?
C21 C22 H22B 109.5 . . ?
C21 C22 H22C 109.5 . . ?
H22A C22 H22B 109.5 . . ?
H22A C22 H22C 109.5 . . ?
H22B C22 H22C 109.5 . . ?

loop_
_geom_bond_atom_site_label_1
_geom_bond_atom_site_label_2
_geom_bond_distance
_geom_bond_site_symmetry_2
_geom_bond_publ_flag
Y1 Y1 3.9383(12) 3_665 ?
Y1 O1 2.3447(17) . ?
Y1 O1 2.371(2) 3_665 ?
Y1 O2 2.259(2) . ?
Y1 O4 2.364(2) . ?
Y1 O5 2.3061(19) . ?
Y1 O6 2.340(2) . ?
Y1 N1 2.520(2) 3_665 ?
Y1 N3 2.432(2) . ?
O1 C6 1.308(3) . ?
O2 C13 1.309(3) . ?
O3 C12 1.372(3) . ?
O3 C14 1.424(3) . ?
O4 C16 1.279(3) . ?
O5 C18 1.263(3) . ?
O6 H6A 0.8505 . ?
O6 H6B 0.8455 . ?
N1 C1 1.350(3) . ?
N1 C5 1.350(3) . ?
N2 N3 1.418(3) . ?
N2 C6 1.301(3) . ?
N3 C7 1.292(4) . ?
C1 H1 0.9500 . ?
C1 C2 1.385(4) . ?
C2 H2 0.9500 . ?
C2 C3 1.379(4) . ?
C3 H3 0.9500 . ?
C3 C4 1.386(4) . ?
C4 H4 0.9500 . ?
C4 C5 1.388(4) . ?
C5 C6 1.504(4) . ?
C7 H7 0.9500 . ?
C7 C8 1.457(4) . ?
C8 C9 1.409(4) . ?
C8 C13 1.423(4) . ?
C9 H9 0.9500 . ?
C9 C10 1.366(4) . ?
C10 H10 0.9500 . ?
C10 C11 1.405(4) . ?
C11 H11 0.9500 . ?
C11 C12 1.381(4) . ?
C12 C13 1.433(4) . ?
C14 H14A 0.9800 . ?
C14 H14B 0.9800 . ?
C14 H14C 0.9800 . ?
C15 H15A 0.9800 . ?
C15 H15B 0.9800 . ?
C15 H15C 0.9800 . ?
C15 C16 1.506(4) . ?
C16 C17 1.388(4) . ?
C17 H17 0.9500 . ?
C17 C18 1.399(4) . ?
C18 C19 1.505(4) . ?
C19 H19A 0.9800 . ?
C19 H19B 0.9800 . ?
C19 H19C 0.9800 . ?
O7 H7A 0.8496 . ?
O7 C21 1.440(4) . ?
C20 H20A 0.9800 . ?
C20 H20B 0.9800 . ?
C20 H20C 0.9800 . ?
C20 C21 1.509(4) . ?
C21 H21 1.0000 . ?
C21 C22 1.511(4) . ?
C22 H22A 0.9800 . ?
C22 H22B 0.9800 . ?
C22 H22C 0.9800 . ?

loop_
_geom_torsion_atom_site_label_1
_geom_torsion_atom_site_label_2
_geom_torsion_atom_site_label_3
_geom_torsion_atom_site_label_4
_geom_torsion
_geom_torsion_site_symmetry_1
_geom_torsion_site_symmetry_2
_geom_torsion_site_symmetry_3
_geom_torsion_site_symmetry_4
_geom_torsion_publ_flag
Y1 O1 C6 N2 -12.0(3) . . . . ?
Y1 O1 C6 N2 -165.4(2) 3_665 . . . ?
Y1 O1 C6 C5 17.0(3) 3_665 . . . ?
Y1 O1 C6 C5 170.46(16) . . . . ?
Y1 O2 C13 C8 42.3(3) . . . . ?
Y1 O2 C13 C12 -142.2(2) . . . . ?
Y1 O4 C16 C15 -176.79(18) . . . . ?
Y1 O4 C16 C17 4.7(4) . . . . ?
Y1 O5 C18 C17 -24.7(4) . . . . ?
Y1 O5 C18 C19 156.2(2) . . . . ?
Y1 N1 C1 C2 -172.5(2) 3_665 . . . ?
Y1 N1 C5 C4 172.2(2) 3_665 . . . ?
Y1 N1 C5 C6 -10.7(3) 3_665 . . . ?
Y1 N3 C7 C8 -17.4(4) . . . . ?
O3 C12 C13 O2 -1.1(4) . . . . ?
O3 C12 C13 C8 174.8(2) . . . . ?
O4 C16 C17 C18 9.7(5) . . . . ?
N1 C1 C2 C3 0.8(4) . . . . ?
N1 C5 C6 O1 -3.0(3) . . . . ?
N1 C5 C6 N2 179.3(2) . . . . ?
N2 N3 C7 C8 169.8(2) . . . . ?
N3 N2 C6 O1 -0.8(4) . . . . ?
N3 N2 C6 C5 176.7(2) . . . . ?
N3 C7 C8 C9 168.1(3) . . . . ?
N3 C7 C8 C13 -18.3(4) . . . . ?
C1 N1 C5 C4 -0.9(4) . . . . ?
C1 N1 C5 C6 176.3(2) . . . . ?
C1 C2 C3 C4 -0.8(5) . . . . ?
C2 C3 C4 C5 0.0(5) . . . . ?
C3 C4 C5 N1 0.9(4) . . . . ?
C3 C4 C5 C6 -176.1(3) . . . . ?
C4 C5 C6 O1 174.2(2) . . . . ?
C4 C5 C6 N2 -3.5(4) . . . . ?
C5 N1 C1 C2 0.1(4) . . . . ?
C6 N2 N3 Y1 12.8(3) . . . . ?
C6 N2 N3 C7 -173.9(2) . . . . ?
C7 C8 C9 C10 172.5(3) . . . . ?
C7 C8 C13 O2 7.4(4) . . . . ?
C7 C8 C13 C12 -168.3(2) . . . . ?
C8 C9 C10 C11 -2.8(4) . . . . ?
C9 C8 C13 O2 -179.1(2) . . . . ?
C9 C8 C13 C12 5.2(4) . . . . ?
C9 C10 C11 C12 2.6(5) . . . . ?
C10 C11 C12 O3 -178.6(3) . . . . ?
C10 C11 C12 C13 1.7(4) . . . . ?
C11 C12 C13 O2 178.6(3) . . . . ?
C11 C12 C13 C8 -5.5(4) . . . . ?
C13 C8 C9 C10 -1.2(4) . . . . ?
C14 O3 C12 C11 6.4(4) . . . . ?
C14 O3 C12 C13 -173.8(2) . . . . ?
C15 C16 C17 C18 -168.7(3) . . . . ?
C16 C17 C18 O5 -0.6(5) . . . . ?
C16 C17 C18 C19 178.5(3) . . . . ?
